data_7059800
loop_
_publ_author_name
'Jin, Xin-Xin'
'Li, Tian'
'Shi, Dong-Po'
'Luo, Li-Juan'
'Su, Qian-Qian'
'Xiang, Jing'
'Xu, Hai-Bing'
'Leung, Chi-Fai'
'Zeng, Ming-Hua'

_publ_section_title
;
 Luminescent phosphine copper(i) complexes with various functionalized
 bipyridine ligands: synthesis, structures, photophysics and computational
 study
;
_journal_issue 31
_journal_name_full 'New Journal of Chemistry'
_journal_page_first 13393
_journal_page_last 13400
_journal_paper_doi 10.1039/C9NJ05887G
_journal_volume 44
_journal_year 2020
_chemical_formula_sum 'C48 H34 Cl Cu N4 O5 P2'
_chemical_formula_weight 907.72
_space_group_crystal_system monoclinic
_space_group_IT_number 15
_space_group_name_Hall '-C 2yc'
_space_group_name_H-M_alt 'C 1 2/c 1'
_atom_sites_solution_hydrogens geom
_audit_creation_method SHELXL-2014/7
_audit_update_record
;
2019-07-29 deposited with the CCDC.	2020-07-20 downloaded from the CCDC.
;
_cell_angle_alpha 90
_cell_angle_beta 90.061(2)
_cell_angle_gamma 90
_cell_formula_units_Z 8
_cell_length_a 25.2095(6)
_cell_length_b 11.1731(3)
_cell_length_c 31.1132(7)
_cell_measurement_reflns_used 7909
_cell_measurement_temperature 293(2)
_cell_measurement_theta_max 71.4310
_cell_measurement_theta_min 3.4770
_cell_volume 8763.6(4)
_computing_structure_refinement 'SHELXL-2014/7 (Sheldrick, 2014)'
_diffrn_ambient_temperature 293(2)
_diffrn_detector_area_resol_mean 8.1281
_diffrn_measured_fraction_theta_full 1.000
_diffrn_measured_fraction_theta_max 1.000
_diffrn_measurement_device_type 'Xcalibur, Eos, Gemini'
_diffrn_radiation_type CuK\a
_diffrn_radiation_wavelength 1.54178
_diffrn_reflns_av_R_equivalents 0.0439
_diffrn_reflns_av_unetI/netI 0.0409
_diffrn_reflns_Laue_measured_fraction_full 1.000
_diffrn_reflns_Laue_measured_fraction_max 1.000
_diffrn_reflns_limit_h_max 26
_diffrn_reflns_limit_h_min -30
_diffrn_reflns_limit_k_max 13
_diffrn_reflns_limit_k_min -10
_diffrn_reflns_limit_l_max 37
_diffrn_reflns_limit_l_min -33
_diffrn_reflns_number 27379
_diffrn_reflns_point_group_measured_fraction_full 1.000
_diffrn_reflns_point_group_measured_fraction_max 1.000
_diffrn_reflns_theta_full 67.244
_diffrn_reflns_theta_max 67.244
_diffrn_reflns_theta_min 3.506
_diffrn_source 'Enhance (Cu) X-ray Source'
_exptl_absorpt_coefficient_mu 2.375
_exptl_absorpt_correction_T_max 1.00000
_exptl_absorpt_correction_T_min 0.53049
_exptl_absorpt_correction_type multi-scan
_exptl_absorpt_process_details SADABS
_exptl_crystal_colour WHITE
_exptl_crystal_density_diffrn 1.376
_exptl_crystal_description BLOCK
_exptl_crystal_F_000 3728
_exptl_crystal_size_max 0.120
_exptl_crystal_size_mid 0.120
_exptl_crystal_size_min 0.110
_refine_diff_density_max 2.777
_refine_diff_density_min -1.213
_refine_diff_density_rms 0.114
_refine_ls_extinction_method none
_refine_ls_goodness_of_fit_ref 1.030
_refine_ls_hydrogen_treatment constr
_refine_ls_matrix_type full
_refine_ls_number_parameters 587
_refine_ls_number_reflns 7864
_refine_ls_number_restraints 1896
_refine_ls_restrained_S_all 1.051
_refine_ls_R_factor_all 0.1061
_refine_ls_R_factor_gt 0.0859
_refine_ls_shift/su_max 0.083
_refine_ls_shift/su_mean 0.003
_refine_ls_structure_factor_coef Fsqd
_refine_ls_weighting_details 'w=1/[\s^2^(Fo^2^)+(0.1746P)^2^+25.5676P] where P=(Fo^2^+2Fc^2^)/3'
_refine_ls_weighting_scheme calc
_refine_ls_wR_factor_gt 0.2555
_refine_ls_wR_factor_ref 0.2785
_reflns_Friedel_coverage 0.000
_reflns_number_gt 5806
_reflns_number_total 7864
_reflns_threshold_expression 'I > 2\s(I)'
_cod_data_source_file c9nj05887g2.cif
_cod_data_source_block exp_7384
_cod_depositor_comments
;Adding full bibliography for 7059798--7059800.cif.

 Adding full bibliography for 7059798--7059800.cif.
;
_cod_original_sg_symbol_H-M 'C 2/c'
_cod_database_code 7059800
_shelx_shelxl_version_number 2014/7
_shelx_space_group_comment
;
The symmetry employed for this shelxl refinement is uniquely defined
by the following loop, which should always be used as a source of
symmetry information in preference to the above space-group names.
They are only intended as comments.
;
_shelx_estimated_absorpt_t_min 0.764
_shelx_estimated_absorpt_t_max 0.780

loop_
_space_group_symop_operation_xyz
'x, y, z'
'-x, y, -z+1/2'
'x+1/2, y+1/2, z'
'-x+1/2, y+1/2, -z+1/2'
'-x, -y, -z'
'x, -y, z-1/2'
'-x+1/2, -y+1/2, -z'
'x+1/2, -y+1/2, z-1/2'

loop_
_atom_site_label
_atom_site_type_symbol
_atom_site_fract_x
_atom_site_fract_y
_atom_site_fract_z
_atom_site_U_iso_or_equiv
_atom_site_adp_type
_atom_site_occupancy
_atom_site_site_symmetry_order
_atom_site_calc_flag
_atom_site_refinement_flags_posn
_atom_site_refinement_flags_adp
_atom_site_refinement_flags_occupancy
_atom_site_disorder_assembly
_atom_site_disorder_group
Cu1 Cu 0.12849(3) -0.00553(6) 0.14008(2) 0.0433(3) Uani 1 1 d . U . . .
N1 N 0.13000(18) -0.1770(4) 0.16935(14) 0.0504(9) Uani 1 1 d . U . . .
N2 N 0.09785(18) 0.0324(4) 0.20170(14) 0.0484(9) Uani 1 1 d . U . . .
N3 N 0.1999(3) -0.2866(5) 0.0834(2) 0.0869(17) Uani 1 1 d . U . . .
N4 N 0.1033(3) 0.3229(5) 0.1717(2) 0.0797(15) Uani 1 1 d . U . . .
O1 O 0.17425(14) -0.0369(3) 0.04638(11) 0.0503(7) Uani 1 1 d . U . . .
O2 O 0.4269(5) 0.0783(17) 0.1145(5) 0.124(3) Uani 0.566(9) 1 d . U P A 1
O3 O 0.4297(8) 0.0136(18) 0.1873(6) 0.149(4) Uani 0.566(9) 1 d . U P A 1
O4 O 0.4716(5) 0.1581(16) 0.1806(4) 0.125(3) Uani 0.566(9) 1 d . U P A 1
O5 O 0.3859(5) 0.1218(15) 0.1837(5) 0.117(3) Uani 0.566(9) 1 d . U P A 1
O2' O 0.4347(8) 0.0182(18) 0.1312(7) 0.113(3) Uani 0.434(9) 1 d . U P A 2
O3' O 0.3876(8) 0.052(2) 0.1828(6) 0.111(3) Uani 0.434(9) 1 d . U P A 2
O4' O 0.4797(7) 0.071(2) 0.1735(7) 0.133(4) Uani 0.434(9) 1 d . U P A 2
O5' O 0.4237(7) 0.2259(19) 0.1589(6) 0.132(3) Uani 0.434(9) 1 d . U P A 2
P1 P 0.21404(5) 0.05514(11) 0.13215(4) 0.0418(3) Uani 1 1 d . U . . .
P2 P 0.07181(5) -0.00201(12) 0.08394(4) 0.0446(3) Uani 1 1 d . U . . .
Cl1 Cl 0.43195(10) 0.1008(4) 0.16064(12) 0.1422(13) Uani 1 1 d . U . . .
C1 C 0.1755(3) -0.2790(5) 0.1132(2) 0.0619(11) Uani 1 1 d . U . . .
C2 C 0.1443(2) -0.2818(5) 0.15211(19) 0.0569(11) Uani 1 1 d . U . . .
C3 C 0.1324(3) -0.3909(6) 0.1691(2) 0.0686(13) Uani 1 1 d . U . . .
H3 H 0.1440 -0.4610 0.1560 0.082 Uiso 1 1 calc R U . . .
C4 C 0.1025(3) -0.3942(6) 0.2065(2) 0.0751(14) Uani 1 1 d . U . . .
H4 H 0.0920 -0.4669 0.2183 0.090 Uiso 1 1 calc R U . . .
C5 C 0.0889(3) -0.2881(6) 0.2257(2) 0.0689(13) Uani 1 1 d . U . . .
H5 H 0.0699 -0.2880 0.2513 0.083 Uiso 1 1 calc R U . . .
C6 C 0.1034(2) -0.1815(5) 0.20674(18) 0.0549(11) Uani 1 1 d . U . . .
C7 C 0.0903(2) -0.0664(5) 0.22642(18) 0.0546(11) Uani 1 1 d . U . . .
C8 C 0.0718(3) -0.0571(6) 0.2685(2) 0.0657(13) Uani 1 1 d . U . . .
H8 H 0.0673 -0.1256 0.2852 0.079 Uiso 1 1 calc R U . . .
C9 C 0.0602(3) 0.0545(7) 0.2855(2) 0.0724(14) Uani 1 1 d . U . . .
H9 H 0.0470 0.0613 0.3132 0.087 Uiso 1 1 calc R U . . .
C10 C 0.0684(3) 0.1545(6) 0.2610(2) 0.0699(14) Uani 1 1 d . U . . .
H10 H 0.0617 0.2306 0.2719 0.084 Uiso 1 1 calc R U . . .
C11 C 0.0869(2) 0.1387(5) 0.21936(18) 0.0555(11) Uani 1 1 d . U . . .
C12 C 0.0964(2) 0.2412(6) 0.1924(2) 0.0591(12) Uani 1 1 d . U . . .
C13 C 0.2472(2) -0.0004(5) 0.18035(19) 0.0548(11) Uani 1 1 d . U . . .
C14 C 0.2735(3) -0.1089(6) 0.1817(2) 0.0643(12) Uani 1 1 d . U . . .
H14 H 0.2788 -0.1522 0.1566 0.077 Uiso 1 1 calc R U . . .
C15 C 0.2920(3) -0.1532(7) 0.2205(2) 0.0806(16) Uani 1 1 d . U . . .
H15 H 0.3102 -0.2256 0.2212 0.097 Uiso 1 1 calc R U . . .
C16 C 0.2837(3) -0.0922(8) 0.2572(2) 0.0817(16) Uani 1 1 d . U . . .
H16 H 0.2957 -0.1234 0.2832 0.098 Uiso 1 1 calc R U . . .
C17 C 0.2578(3) 0.0152(7) 0.2566(3) 0.0817(16) Uani 1 1 d . U . . .
H17 H 0.2527 0.0572 0.2820 0.098 Uiso 1 1 calc R U . . .
C18 C 0.2394(3) 0.0613(6) 0.21848(19) 0.0647(12) Uani 1 1 d . U . . .
H18 H 0.2216 0.1342 0.2183 0.078 Uiso 1 1 calc R U . . .
C19 C 0.2326(2) 0.2143(5) 0.12851(17) 0.0515(10) Uani 1 1 d . U . . .
C20 C 0.2796(2) 0.2579(6) 0.1454(2) 0.0608(11) Uani 1 1 d . U . . .
H20 H 0.3014 0.2084 0.1617 0.073 Uiso 1 1 calc R U . . .
C21 C 0.2937(3) 0.3752(6) 0.1378(2) 0.0724(15) Uani 1 1 d . U . . .
H21 H 0.3250 0.4054 0.1495 0.087 Uiso 1 1 calc R U . . .
C22 C 0.2618(3) 0.4477(6) 0.1131(2) 0.0717(14) Uani 1 1 d . U . . .
H22 H 0.2718 0.5265 0.1079 0.086 Uiso 1 1 calc R U . . .
C23 C 0.2160(3) 0.4050(6) 0.0963(2) 0.0684(14) Uani 1 1 d . U . . .
H23 H 0.1948 0.4547 0.0796 0.082 Uiso 1 1 calc R U . . .
C24 C 0.2006(2) 0.2891(5) 0.10385(19) 0.0561(11) Uani 1 1 d . U . . .
H24 H 0.1689 0.2607 0.0925 0.067 Uiso 1 1 calc R U . . .
C25 C 0.2537(2) -0.0037(5) 0.08747(18) 0.0487(9) Uani 1 1 d . U . . .
C26 C 0.3083(2) -0.0089(5) 0.0899(2) 0.0579(11) Uani 1 1 d . U . . .
H26 H 0.3254 0.0175 0.1146 0.070 Uiso 1 1 calc R U . . .
C27 C 0.3378(3) -0.0530(6) 0.0560(2) 0.0639(13) Uani 1 1 d . U . . .
H27 H 0.3746 -0.0554 0.0580 0.077 Uiso 1 1 calc R U . . .
C28 C 0.3130(2) -0.0934(6) 0.0192(2) 0.0624(13) Uani 1 1 d . U . . .
H28 H 0.3329 -0.1243 -0.0034 0.075 Uiso 1 1 calc R U . . .
C29 C 0.2584(2) -0.0877(5) 0.01607(19) 0.0571(11) Uani 1 1 d . U . . .
H29 H 0.2413 -0.1153 -0.0085 0.069 Uiso 1 1 calc R U . . .
C30 C 0.2293(2) -0.0410(5) 0.04959(17) 0.0500(10) Uani 1 1 d . U . . .
C31 C 0.0991(2) 0.0849(5) 0.03948(16) 0.0490(10) Uani 1 1 d . U . . .
C32 C 0.1515(2) 0.0620(5) 0.02711(17) 0.0483(9) Uani 1 1 d . U . . .
C33 C 0.1774(2) 0.1318(5) -0.00261(18) 0.0572(11) Uani 1 1 d . U . . .
H33 H 0.2125 0.1164 -0.0099 0.069 Uiso 1 1 calc R U . . .
C34 C 0.1497(3) 0.2269(6) -0.0218(2) 0.0648(13) Uani 1 1 d . U . . .
H34 H 0.1667 0.2762 -0.0415 0.078 Uiso 1 1 calc R U . . .
C35 C 0.0975(3) 0.2476(6) -0.0115(2) 0.0655(14) Uani 1 1 d . U . . .
H35 H 0.0790 0.3084 -0.0254 0.079 Uiso 1 1 calc R U . . .
C36 C 0.0724(2) 0.1797(5) 0.01894(18) 0.0559(11) Uani 1 1 d . U . . .
H36 H 0.0373 0.1964 0.0261 0.067 Uiso 1 1 calc R U . . .
C37 C 0.0589(2) -0.1517(5) 0.06229(18) 0.0531(10) Uani 1 1 d . U . . .
C38 C 0.0667(2) -0.1787(6) 0.01899(19) 0.0578(11) Uani 1 1 d . U . . .
H38 H 0.0768 -0.1191 -0.0002 0.069 Uiso 1 1 calc R U . . .
C39 C 0.0591(2) -0.2951(6) 0.0048(2) 0.0660(14) Uani 1 1 d . U . . .
H39 H 0.0636 -0.3131 -0.0242 0.079 Uiso 1 1 calc R U . . .
C40 C 0.0455(3) -0.3822(7) 0.0324(2) 0.0731(15) Uani 1 1 d . U . . .
H40 H 0.0415 -0.4603 0.0225 0.088 Uiso 1 1 calc R U . . .
C41 C 0.0373(3) -0.3564(6) 0.0750(2) 0.0720(14) Uani 1 1 d . U . . .
H41 H 0.0276 -0.4170 0.0939 0.086 Uiso 1 1 calc R U . . .
C42 C 0.0436(2) -0.2404(6) 0.0900(2) 0.0623(11) Uani 1 1 d . U . . .
H42 H 0.0375 -0.2229 0.1188 0.075 Uiso 1 1 calc R U . . .
C43 C 0.0058(2) 0.0629(6) 0.09215(17) 0.0545(11) Uani 1 1 d . U . . .
C44 C -0.0403(2) -0.0003(6) 0.0834(2) 0.0623(12) Uani 1 1 d . U . . .
H44 H -0.0385 -0.0782 0.0729 0.075 Uiso 1 1 calc R U . . .
C45 C -0.0900(3) 0.0548(8) 0.0905(2) 0.0767(15) Uani 1 1 d . U . . .
H45 H -0.1210 0.0135 0.0839 0.092 Uiso 1 1 calc R U . . .
C46 C -0.0929(3) 0.1646(8) 0.1066(2) 0.0768(15) Uani 1 1 d . U . . .
H46 H -0.1259 0.1989 0.1115 0.092 Uiso 1 1 calc R U . . .
C47 C -0.0475(3) 0.2288(7) 0.1161(2) 0.0774(15) Uani 1 1 d . U . . .
H47 H -0.0499 0.3060 0.1271 0.093 Uiso 1 1 calc R U . . .
C48 C 0.0021(3) 0.1759(6) 0.1089(2) 0.0648(12) Uani 1 1 d . U . . .
H48 H 0.0328 0.2180 0.1156 0.078 Uiso 1 1 calc R U . . .

loop_
_atom_site_aniso_label
_atom_site_aniso_U_11
_atom_site_aniso_U_22
_atom_site_aniso_U_33
_atom_site_aniso_U_23
_atom_site_aniso_U_13
_atom_site_aniso_U_12
Cu1 0.0481(4) 0.0422(4) 0.0395(4) 0.0013(3) -0.0008(3) -0.0003(3)
N1 0.0592(18) 0.0458(18) 0.0463(17) 0.0035(15) -0.0002(15) 0.0003(16)
N2 0.0537(19) 0.0459(18) 0.0458(18) -0.0024(16) 0.0022(16) 0.0023(16)
N3 0.127(4) 0.056(3) 0.078(3) 0.004(3) 0.033(3) 0.013(3)
N4 0.098(4) 0.054(3) 0.087(3) -0.003(3) 0.014(3) -0.002(3)
O1 0.0515(16) 0.0511(16) 0.0482(16) 0.0058(14) 0.0026(13) 0.0036(14)
O2 0.093(5) 0.162(7) 0.117(6) -0.039(6) -0.007(5) -0.013(6)
O3 0.123(7) 0.174(8) 0.151(7) -0.050(6) 0.003(6) -0.005(6)
O4 0.090(5) 0.169(7) 0.118(6) -0.061(6) 0.010(5) -0.032(6)
O5 0.084(5) 0.142(6) 0.124(5) -0.031(6) 0.006(4) 0.007(5)
O2' 0.097(6) 0.127(7) 0.117(6) -0.039(6) 0.005(6) 0.006(6)
O3' 0.083(5) 0.134(6) 0.115(5) -0.026(6) 0.007(5) -0.011(6)
O4' 0.087(6) 0.169(8) 0.143(7) -0.023(7) -0.002(6) 0.002(7)
O5' 0.120(6) 0.142(7) 0.133(6) -0.043(6) 0.016(6) 0.001(6)
P1 0.0442(6) 0.0399(7) 0.0412(6) 0.0011(5) -0.0004(5) 0.0028(5)
P2 0.0430(7) 0.0503(7) 0.0405(7) 0.0032(5) -0.0017(5) -0.0007(5)
Cl1 0.0811(15) 0.199(3) 0.146(2) -0.091(2) 0.0044(15) -0.0155(18)
C1 0.077(2) 0.048(2) 0.060(2) 0.002(2) 0.007(2) 0.005(2)
C2 0.068(2) 0.045(2) 0.058(2) 0.003(2) 0.004(2) 0.004(2)
C3 0.082(3) 0.051(3) 0.072(3) 0.004(2) 0.013(2) 0.003(2)
C4 0.090(3) 0.056(3) 0.080(3) 0.011(3) 0.017(3) -0.001(3)
C5 0.083(3) 0.056(3) 0.068(3) 0.011(2) 0.019(2) 0.002(2)
C6 0.064(2) 0.049(2) 0.051(2) 0.0048(19) 0.0025(19) 0.003(2)
C7 0.063(2) 0.050(2) 0.051(2) 0.0018(19) 0.0050(19) 0.002(2)
C8 0.080(3) 0.063(3) 0.054(2) 0.003(2) 0.008(2) 0.006(2)
C9 0.086(3) 0.073(3) 0.058(3) -0.007(2) 0.011(2) 0.003(3)
C10 0.081(3) 0.067(3) 0.062(3) -0.012(2) 0.009(2) 0.009(3)
C11 0.062(2) 0.050(2) 0.054(2) -0.006(2) 0.002(2) 0.000(2)
C12 0.067(3) 0.049(2) 0.062(3) -0.009(2) 0.005(2) 0.003(2)
C13 0.056(2) 0.056(2) 0.052(2) 0.0101(19) -0.0043(19) -0.0021(19)
C14 0.072(2) 0.058(2) 0.063(2) 0.010(2) -0.004(2) 0.004(2)
C15 0.084(3) 0.076(3) 0.082(3) 0.022(3) -0.012(3) 0.007(3)
C16 0.090(3) 0.087(4) 0.068(3) 0.023(3) -0.015(3) 0.002(3)
C17 0.092(4) 0.091(4) 0.063(3) 0.010(3) -0.009(3) 0.002(3)
C18 0.074(3) 0.065(3) 0.055(2) 0.003(2) -0.004(2) 0.003(2)
C19 0.057(2) 0.045(2) 0.052(2) -0.0010(18) 0.0073(18) 0.0002(18)
C20 0.061(2) 0.056(2) 0.065(2) 0.000(2) 0.003(2) -0.003(2)
C21 0.072(3) 0.062(3) 0.084(3) -0.004(3) 0.010(3) -0.014(3)
C22 0.081(3) 0.052(3) 0.083(3) 0.002(3) 0.018(3) -0.007(3)
C23 0.078(3) 0.055(3) 0.073(3) 0.006(3) 0.006(3) 0.009(3)
C24 0.059(2) 0.047(2) 0.062(2) 0.001(2) 0.003(2) 0.007(2)
C25 0.0521(19) 0.0460(19) 0.0480(19) 0.0028(17) 0.0048(17) 0.0039(17)
C26 0.056(2) 0.059(2) 0.059(2) -0.001(2) 0.002(2) 0.008(2)
C27 0.056(3) 0.069(3) 0.066(3) -0.003(3) 0.008(2) 0.011(2)
C28 0.061(3) 0.066(3) 0.060(3) -0.004(2) 0.010(2) 0.014(2)
C29 0.061(2) 0.058(2) 0.052(2) -0.001(2) 0.003(2) 0.008(2)
C30 0.051(2) 0.049(2) 0.049(2) 0.0049(18) 0.0031(18) 0.0046(18)
C31 0.048(2) 0.054(2) 0.045(2) 0.0051(18) -0.0009(17) 0.0011(18)
C32 0.0492(19) 0.051(2) 0.0447(19) 0.0036(17) -0.0018(16) 0.0022(17)
C33 0.056(2) 0.058(2) 0.057(2) 0.009(2) 0.004(2) 0.004(2)
C34 0.069(3) 0.062(3) 0.064(3) 0.018(2) 0.006(2) 0.000(2)
C35 0.070(3) 0.060(3) 0.066(3) 0.019(2) -0.003(2) 0.011(2)
C36 0.054(2) 0.060(2) 0.054(2) 0.012(2) -0.001(2) 0.009(2)
C37 0.048(2) 0.057(2) 0.054(2) -0.0024(19) -0.0060(18) 0.0012(18)
C38 0.053(2) 0.064(3) 0.056(2) -0.001(2) -0.006(2) 0.005(2)
C39 0.057(3) 0.072(3) 0.068(3) -0.019(3) -0.009(2) 0.012(2)
C40 0.064(3) 0.068(3) 0.087(3) -0.012(3) -0.013(3) 0.002(3)
C41 0.073(3) 0.061(3) 0.081(3) 0.000(3) -0.006(3) -0.007(2)
C42 0.064(2) 0.061(2) 0.061(2) 0.001(2) -0.002(2) -0.006(2)
C43 0.049(2) 0.066(2) 0.049(2) 0.005(2) 0.0028(18) 0.007(2)
C44 0.051(2) 0.077(3) 0.059(3) 0.003(2) 0.004(2) 0.003(2)
C45 0.059(3) 0.097(4) 0.074(3) 0.014(3) 0.007(3) 0.004(3)
C46 0.064(3) 0.094(4) 0.073(3) 0.013(3) 0.012(3) 0.017(3)
C47 0.080(3) 0.080(3) 0.073(3) 0.010(3) 0.008(3) 0.020(3)
C48 0.064(2) 0.069(3) 0.061(2) 0.007(2) 0.004(2) 0.005(2)

loop_
_atom_type_symbol
_atom_type_description
_atom_type_scat_dispersion_real
_atom_type_scat_dispersion_imag
_atom_type_scat_source
C C 0.0181 0.0091 'International Tables Vol C Tables 4.2.6.8 and 6.1.1.4'
H H 0.0000 0.0000 'International Tables Vol C Tables 4.2.6.8 and 6.1.1.4'
N N 0.0311 0.0180 'International Tables Vol C Tables 4.2.6.8 and 6.1.1.4'
O O 0.0492 0.0322 'International Tables Vol C Tables 4.2.6.8 and 6.1.1.4'
P P 0.2955 0.4335 'International Tables Vol C Tables 4.2.6.8 and 6.1.1.4'
Cl Cl 0.3639 0.7018 'International Tables Vol C Tables 4.2.6.8 and 6.1.1.4'
Cu Cu -1.9646 0.5888 'International Tables Vol C Tables 4.2.6.8 and 6.1.1.4'

loop_
_geom_angle_atom_site_label_1
_geom_angle_atom_site_label_2
_geom_angle_atom_site_label_3
_geom_angle
_geom_angle_site_symmetry_1
_geom_angle_site_symmetry_3
_geom_angle_publ_flag
N2 Cu1 N1 78.32(17) . . ?
N2 Cu1 P2 117.89(13) . . ?
N1 Cu1 P2 111.05(13) . . ?
N2 Cu1 P1 112.75(13) . . ?
N1 Cu1 P1 107.40(13) . . ?
P2 Cu1 P1 120.71(5) . . ?
C2 N1 C6 116.7(5) . . ?
C2 N1 Cu1 128.5(4) . . ?
C6 N1 Cu1 113.3(4) . . ?
C11 N2 C7 117.4(5) . . ?
C11 N2 Cu1 128.8(4) . . ?
C7 N2 Cu1 113.8(4) . . ?
C32 O1 C30 118.1(4) . . ?
C13 P1 C25 104.6(3) . . ?
C13 P1 C19 105.3(3) . . ?
C25 P1 C19 99.2(2) . . ?
C13 P1 Cu1 104.05(19) . . ?
C25 P1 Cu1 119.53(19) . . ?
C19 P1 Cu1 122.34(18) . . ?
C31 P2 C37 105.9(3) . . ?
C31 P2 C43 103.8(3) . . ?
C37 P2 C43 104.6(3) . . ?
C31 P2 Cu1 110.91(17) . . ?
C37 P2 Cu1 112.39(18) . . ?
C43 P2 Cu1 118.25(19) . . ?
O3 Cl1 O4 95.6(12) . . ?
O2' Cl1 O4' 89.1(15) . . ?
O3 Cl1 O5 75.9(11) . . ?
O4 Cl1 O5 107.7(9) . . ?
O2' Cl1 O5' 132.9(14) . . ?
O4' Cl1 O5' 113.5(13) . . ?
O3 Cl1 O2 120.0(11) . . ?
O4 Cl1 O2 127.0(8) . . ?
O5 Cl1 O2 117.7(9) . . ?
O2' Cl1 O3' 96.2(13) . . ?
O4' Cl1 O3' 118.3(14) . . ?
O5' Cl1 O3' 106.6(12) . . ?
N3 C1 C2 174.4(7) . . ?
N1 C2 C3 124.6(6) . . ?
N1 C2 C1 117.7(5) . . ?
C3 C2 C1 117.7(6) . . ?
C2 C3 C4 118.0(6) . . ?
C5 C4 C3 118.6(6) . . ?
C4 C5 C6 119.6(6) . . ?
N1 C6 C5 122.3(5) . . ?
N1 C6 C7 116.3(5) . . ?
C5 C6 C7 121.4(5) . . ?
N2 C7 C8 121.2(5) . . ?
N2 C7 C6 116.5(5) . . ?
C8 C7 C6 122.3(5) . . ?
C9 C8 C7 119.6(6) . . ?
C10 C9 C8 119.5(6) . . ?
C9 C10 C11 117.7(6) . . ?
N2 C11 C10 124.4(6) . . ?
N2 C11 C12 115.7(5) . . ?
C10 C11 C12 119.9(5) . . ?
N4 C12 C11 178.8(7) . . ?
C14 C13 C18 118.5(6) . . ?
C14 C13 P1 122.9(5) . . ?
C18 C13 P1 117.9(5) . . ?
C13 C14 C15 120.1(7) . . ?
C16 C15 C14 120.4(7) . . ?
C15 C16 C17 120.5(7) . . ?
C16 C17 C18 120.2(8) . . ?
C17 C18 C13 120.2(7) . . ?
C20 C19 C24 119.5(5) . . ?
C20 C19 P1 122.2(4) . . ?
C24 C19 P1 117.9(4) . . ?
C21 C20 C19 119.4(6) . . ?
C20 C21 C22 120.2(7) . . ?
C23 C22 C21 120.4(6) . . ?
C22 C23 C24 120.5(6) . . ?
C23 C24 C19 119.8(6) . . ?
C26 C25 C30 118.2(5) . . ?
C26 C25 P1 121.2(5) . . ?
C30 C25 P1 120.5(4) . . ?
C25 C26 C27 120.8(6) . . ?
C28 C27 C26 120.3(6) . . ?
C29 C28 C27 119.6(5) . . ?
C28 C29 C30 119.7(6) . . ?
C29 C30 O1 119.3(5) . . ?
C29 C30 C25 121.3(5) . . ?
O1 C30 C25 119.4(5) . . ?
C32 C31 C36 117.6(5) . . ?
C32 C31 P2 117.9(4) . . ?
C36 C31 P2 124.3(4) . . ?
C33 C32 O1 123.3(5) . . ?
C33 C32 C31 122.0(5) . . ?
O1 C32 C31 114.7(4) . . ?
C32 C33 C34 118.6(5) . . ?
C35 C34 C33 120.3(6) . . ?
C36 C35 C34 120.7(6) . . ?
C35 C36 C31 120.6(5) . . ?
C42 C37 C38 119.4(6) . . ?
C42 C37 P2 118.7(4) . . ?
C38 C37 P2 121.8(5) . . ?
C39 C38 C37 119.4(6) . . ?
C40 C39 C38 120.8(6) . . ?
C39 C40 C41 120.3(7) . . ?
C40 C41 C42 120.3(7) . . ?
C37 C42 C41 119.8(6) . . ?
C48 C43 C44 119.3(6) . . ?
C48 C43 P2 118.6(5) . . ?
C44 C43 P2 122.1(5) . . ?
C43 C44 C45 119.3(7) . . ?
C46 C45 C44 120.8(7) . . ?
C45 C46 C47 121.0(7) . . ?
C46 C47 C48 119.0(7) . . ?
C43 C48 C47 120.7(7) . . ?

loop_
_geom_bond_atom_site_label_1
_geom_bond_atom_site_label_2
_geom_bond_distance
_geom_bond_site_symmetry_2
_geom_bond_publ_flag
Cu1 N2 2.111(4) . ?
Cu1 N1 2.122(4) . ?
Cu1 P2 2.2560(15) . ?
Cu1 P1 2.2744(14) . ?
N1 C2 1.338(7) . ?
N1 C6 1.345(7) . ?
N2 C11 1.338(7) . ?
N2 C7 1.358(7) . ?
N3 C1 1.118(8) . ?
N4 C12 1.131(8) . ?
O1 C32 1.381(6) . ?
O1 C30 1.392(6) . ?
O2 Cl1 1.464(14) . ?
O3 Cl1 1.28(2) . ?
O4 Cl1 1.339(12) . ?
O5 Cl1 1.385(14) . ?
O2' Cl1 1.303(17) . ?
O3' Cl1 1.42(2) . ?
O4' Cl1 1.311(19) . ?
O5' Cl1 1.41(2) . ?
P1 C13 1.825(6) . ?
P1 C25 1.835(6) . ?
P1 C19 1.843(6) . ?
P2 C31 1.825(5) . ?
P2 C37 1.832(6) . ?
P2 C43 1.834(6) . ?
C1 C2 1.444(9) . ?
C2 C3 1.362(9) . ?
C3 C4 1.387(9) . ?
C4 C5 1.372(10) . ?
C5 C6 1.378(8) . ?
C6 C7 1.462(8) . ?
C7 C8 1.395(8) . ?
C8 C9 1.385(10) . ?
C9 C10 1.367(10) . ?
C10 C11 1.390(8) . ?
C11 C12 1.439(9) . ?
C13 C14 1.382(9) . ?
C13 C18 1.387(9) . ?
C14 C15 1.384(9) . ?
C15 C16 1.347(11) . ?
C16 C17 1.365(11) . ?
C17 C18 1.374(9) . ?
C19 C20 1.384(8) . ?
C19 C24 1.391(8) . ?
C20 C21 1.378(9) . ?
C21 C22 1.377(10) . ?
C22 C23 1.353(10) . ?
C23 C24 1.372(9) . ?
C25 C26 1.379(8) . ?
C25 C30 1.393(8) . ?
C26 C27 1.383(9) . ?
C27 C28 1.381(9) . ?
C28 C29 1.380(8) . ?
C29 C30 1.379(8) . ?
C31 C32 1.400(7) . ?
C31 C36 1.409(8) . ?
C32 C33 1.375(8) . ?
C33 C34 1.404(8) . ?
C34 C35 1.375(9) . ?
C35 C36 1.369(8) . ?
C37 C42 1.369(8) . ?
C37 C38 1.395(8) . ?
C38 C39 1.387(9) . ?
C39 C40 1.342(10) . ?
C40 C41 1.372(10) . ?
C41 C42 1.387(9) . ?
C43 C48 1.369(9) . ?
C43 C44 1.385(9) . ?
C44 C45 1.414(9) . ?
C45 C46 1.327(11) . ?
C46 C47 1.381(11) . ?
C47 C48 1.402(9) . ?
